data_1542152
loop_
_publ_author_name
'Nord, A.G.'
'Stefanidis, T.'

_publ_section_title
;
 The structure of cobalt(II) chlorophosphate, Co2 (P O4) Cl
;
_journal_name_full 'Crystal Structure Communications'
_journal_page_first 1251
_journal_page_last 1257
_journal_volume 10
_journal_year 1981
_chemical_formula_sum 'Cl Co2 O4 P'
_chemical_name_systematic 'Co2 (P O4) Cl'
_space_group_IT_number 15
_symmetry_space_group_name_Hall '-C 2yc'
_symmetry_space_group_name_H-M 'C 1 2/c 1'
_cell_angle_alpha 90
_cell_angle_beta 132.9
_cell_angle_gamma 90
_cell_formula_units_Z 8
_cell_length_a 13.514
_cell_length_b 9.132
_cell_length_c 9.22
_cell_volume 833.516
_citation_journal_id_ASTM CSCMCS
_cod_data_source_file Nord_CSCMCS_1981_1383.cif
_cod_data_source_block Cl1Co2O4P1
_cod_original_cell_volume 833.5158
_cod_original_formula_sum 'Cl1 Co2 O4 P1'
_cod_database_code 1542152

loop_
_symmetry_equiv_pos_as_xyz
x,y,z
-x,y,-z+1/2
-x,-y,-z
x,-y,z-1/2
x+1/2,y+1/2,z
-x+1/2,y+1/2,-z+1/2
-x+1/2,-y+1/2,-z
x+1/2,-y+1/2,z-1/2

loop_
_atom_site_label
_atom_site_type_symbol
_atom_site_fract_x
_atom_site_fract_y
_atom_site_fract_z
_atom_site_occupancy
_atom_site_U_iso_or_equiv
Co2 Co+2 0.5 0.2257 0.25 1 0.0
O2 O-2 0.3089 0.0933 0.4687 1 0.0
O4 O-2 0.3488 0.4292 0.4753 1 0.0
P1 P+5 0.268 0.4914 0.0144 1 0.0
O1 O-2 0.3745 0.4041 0.2132 1 0.0
Cl1 Cl-1 0.0725 0.2672 0.0748 1 0.0
Co3 Co+2 0 0 0 1 0.0
Co1 Co+2 0.3161 0.2419 0.3259 1 0.0
O3 O-2 0.3304 0.1178 0.1562 1 0.0
